data_7017141
loop_
_publ_author_name
'Andrews, Philip C.'
'Gee, William J.'
'Junk, Peter C.'
'Maclellan, Jonathan G.'

_publ_section_title
;
 Systematic study of the formation of the lanthanoid cubane cluster motif
 mediated by steric modification of diketonate ligands.
;
_journal_issue 45
_journal_name_full 'Dalton transactions (Cambridge, England : 2003)'
_journal_page_first 12169
_journal_page_last 12179
_journal_paper_doi 10.1039/c1dt10580a
_journal_volume 40
_journal_year 2011
_chemical_formula_moiety 'C96 H84 Gd4 N8 O36'
_chemical_formula_sum 'C96 H84 Gd4 N8 O36'
_chemical_formula_weight 2554.71
_chemical_name_systematic
;
?
;
_space_group_IT_number 114
_symmetry_cell_setting tetragonal
_symmetry_space_group_name_Hall 'P -4 2n'
_symmetry_space_group_name_H-M 'P -4 21 c'
_atom_sites_solution_hydrogens geom
_atom_sites_solution_primary direct
_atom_sites_solution_secondary difmap
_audit_creation_method SHELXL-97
_cell_angle_alpha 90.00
_cell_angle_beta 90.00
_cell_angle_gamma 90.00
_cell_formula_units_Z 2
_cell_length_a 17.209(2)
_cell_length_b 17.209(2)
_cell_length_c 16.019(3)
_cell_measurement_reflns_used 46069
_cell_measurement_temperature 100(2)
_cell_measurement_theta_max 25.00
_cell_measurement_theta_min 2.88
_cell_volume 4744.0(12)
_computing_cell_refinement 'XDS (Kabsch, 1993)'
_computing_data_collection 'Blu-Ice (McPhillips et al, 2002)'
_computing_data_reduction 'XDS (Kabsch, 1993)'
_computing_molecular_graphics X-SEED
_computing_publication_material 'XCIF V6.12 (BrukerAXS, 2001).'
_computing_structure_refinement 'SHELXL-97 (Sheldrick, 1997)'
_computing_structure_solution 'SHELXS-97 (Sheldrick, 1990)'
_diffrn_ambient_temperature 100(2)
_diffrn_measured_fraction_theta_full 0.996
_diffrn_measured_fraction_theta_max 0.996
_diffrn_measurement_device_type 'ADSC Quantum 210r'
_diffrn_measurement_method 'phi scans'
_diffrn_radiation_monochromator silicon
_diffrn_radiation_source 'Australian synchrotron MX1'
_diffrn_radiation_type synchrotron
_diffrn_radiation_wavelength 0.77369
_diffrn_reflns_av_R_equivalents 0.0325
_diffrn_reflns_av_sigmaI/netI 0.0112
_diffrn_reflns_limit_h_max 18
_diffrn_reflns_limit_h_min -18
_diffrn_reflns_limit_k_max 18
_diffrn_reflns_limit_k_min -18
_diffrn_reflns_limit_l_max 17
_diffrn_reflns_limit_l_min -17
_diffrn_reflns_number 46069
_diffrn_reflns_theta_full 25.00
_diffrn_reflns_theta_max 25.00
_diffrn_reflns_theta_min 2.88
_diffrn_standards_interval_count none
_diffrn_standards_interval_time none
_diffrn_standards_number 0
_exptl_absorpt_coefficient_mu 2.853
_exptl_absorpt_correction_T_max 0.9451
_exptl_absorpt_correction_T_min 0.9193
_exptl_absorpt_correction_type multi-scan
_exptl_absorpt_process_details SADABS
_exptl_crystal_colour yellow
_exptl_crystal_density_diffrn 1.788
_exptl_crystal_density_method 'not measured'
_exptl_crystal_description prismatic
_exptl_crystal_F_000 2520
_exptl_crystal_size_max 0.03
_exptl_crystal_size_mid 0.02
_exptl_crystal_size_min 0.02
_refine_diff_density_max 0.393
_refine_diff_density_min -0.881
_refine_diff_density_rms 0.074
_refine_ls_abs_structure_details 'Flack H D (1983), Acta Cryst. A39, 876-881'
_refine_ls_abs_structure_Flack -0.036(11)
_refine_ls_extinction_method none
_refine_ls_goodness_of_fit_ref 1.072
_refine_ls_hydrogen_treatment mixed
_refine_ls_matrix_type full
_refine_ls_number_parameters 328
_refine_ls_number_reflns 3228
_refine_ls_number_restraints 2
_refine_ls_restrained_S_all 1.072
_refine_ls_R_factor_all 0.0190
_refine_ls_R_factor_gt 0.0189
_refine_ls_shift/su_max 0.005
_refine_ls_shift/su_mean 0.000
_refine_ls_structure_factor_coef Fsqd
_refine_ls_weighting_details 'calc w=1/[\s^2^(Fo^2^)+(0.0253P)^2^+8.0581P] where P=(Fo^2^+2Fc^2^)/3'
_refine_ls_weighting_scheme calc
_refine_ls_wR_factor_gt 0.0476
_refine_ls_wR_factor_ref 0.0477
_reflns_number_gt 3211
_reflns_number_total 3228
_reflns_threshold_expression >2sigma(I)
_cod_data_source_file c1dt10580a.txt
_cod_data_source_block wge037
_cod_original_cell_volume 4744.0(13)
_cod_database_code 7017141

loop_
_symmetry_equiv_pos_as_xyz
'x, y, z'
'y, -x, -z'
'-x, -y, z'
'-y, x, -z'
'x+1/2, -y+1/2, -z+1/2'
'-x+1/2, y+1/2, -z+1/2'
'-y+1/2, -x+1/2, z+1/2'
'y+1/2, x+1/2, z+1/2'

loop_
_atom_site_label
_atom_site_type_symbol
_atom_site_fract_x
_atom_site_fract_y
_atom_site_fract_z
_atom_site_U_iso_or_equiv
_atom_site_adp_type
_atom_site_occupancy
_atom_site_symmetry_multiplicity
_atom_site_calc_flag
_atom_site_refinement_flags
Gd1 Gd 0.385105(9) 0.494600(10) 1.074708(10) 0.01399(7) Uani 1 1 d .
O1 O 0.50025(16) 0.42207(13) 1.06866(14) 0.0141(5) Uani 1 1 d D
O2 O 0.34435(16) 0.39416(15) 1.16043(16) 0.0209(6) Uani 1 1 d .
O3 O 0.38987(16) 0.54530(15) 1.20967(17) 0.0195(6) Uani 1 1 d .
O4 O 0.48712(19) 0.31282(18) 1.25480(19) 0.0373(8) Uani 1 1 d D
O5 O 0.4901(2) 0.2535(2) 1.3743(2) 0.0520(9) Uani 1 1 d .
O6 O 0.25744(14) 0.49147(16) 1.03496(15) 0.0201(6) Uani 1 1 d .
O7 O 0.35437(15) 0.62454(15) 1.03056(16) 0.0202(6) Uani 1 1 d .
O8 O 0.10774(17) 0.4992(2) 1.12402(17) 0.0345(7) Uani 1 1 d .
O9 O 0.1089(2) 0.3725(2) 1.1227(2) 0.0459(9) Uani 1 1 d .
N1 N 0.4566(2) 0.2738(2) 1.3098(2) 0.0298(9) Uani 1 1 d .
N2 N 0.1072(2) 0.4366(2) 1.0872(2) 0.0279(8) Uani 1 1 d .
C1 C 0.3425(2) 0.3825(2) 1.2392(2) 0.0162(8) Uani 1 1 d .
C2 C 0.3558(2) 0.4390(2) 1.2995(2) 0.0176(9) Uani 1 1 d .
C3 C 0.3793(2) 0.5152(2) 1.2808(2) 0.0181(8) Uani 1 1 d .
C4 C 0.3957(3) 0.5589(2) 1.3605(3) 0.0322(11) Uani 1 1 d .
H4A H 0.3739 0.6121 1.3582 0.039 Uiso 1 1 calc R
H4B H 0.4523 0.5623 1.3710 0.039 Uiso 1 1 calc R
C5 C 0.3553(3) 0.5102(2) 1.4279(3) 0.0365(11) Uani 1 1 d .
H5A H 0.3026 0.5309 1.4395 0.044 Uiso 1 1 calc R
H5B H 0.3857 0.5109 1.4804 0.044 Uiso 1 1 calc R
C6 C 0.3503(3) 0.4270(3) 1.3926(3) 0.0286(11) Uani 1 1 d .
H6A H 0.3938 0.3946 1.4132 0.034 Uiso 1 1 calc R
H6B H 0.3005 0.4020 1.4079 0.034 Uiso 1 1 calc R
C7 C 0.3218(2) 0.3009(2) 1.2653(2) 0.0186(9) Uani 1 1 d .
C8 C 0.3753(3) 0.2493(2) 1.2995(3) 0.0235(10) Uani 1 1 d .
C9 C 0.3559(3) 0.1744(2) 1.3233(2) 0.0288(11) Uani 1 1 d .
H9 H 0.3938 0.1408 1.3469 0.035 Uiso 1 1 calc R
C10 C 0.2792(3) 0.1493(3) 1.3117(3) 0.0313(11) Uani 1 1 d .
H10 H 0.2652 0.0974 1.3251 0.038 Uiso 1 1 calc R
C11 C 0.2242(3) 0.2000(3) 1.2809(3) 0.0281(10) Uani 1 1 d .
H11 H 0.1716 0.1838 1.2764 0.034 Uiso 1 1 calc R
C12 C 0.2452(2) 0.2750(2) 1.2563(2) 0.0214(9) Uani 1 1 d .
H12 H 0.2072 0.3088 1.2333 0.026 Uiso 1 1 calc R
C13 C 0.2128(2) 0.5347(2) 0.9889(2) 0.0184(9) Uani 1 1 d .
C14 C 0.2261(2) 0.6132(2) 0.9733(2) 0.0186(9) Uani 1 1 d .
C15 C 0.2926(2) 0.6523(2) 0.9998(2) 0.0175(9) Uani 1 1 d .
C16 C 0.2846(2) 0.7389(2) 0.9839(2) 0.0212(9) Uani 1 1 d .
H16A H 0.3170 0.7552 0.9359 0.025 Uiso 1 1 calc R
H16B H 0.3000 0.7692 1.0337 0.025 Uiso 1 1 calc R
C17 C 0.1986(3) 0.7496(3) 0.9649(3) 0.0291(11) Uani 1 1 d .
H17A H 0.1910 0.7904 0.9221 0.035 Uiso 1 1 calc R
H17B H 0.1698 0.7645 1.0160 0.035 Uiso 1 1 calc R
C18 C 0.1702(2) 0.6704(2) 0.9323(3) 0.0269(9) Uani 1 1 d .
H18A H 0.1159 0.6602 0.9495 0.032 Uiso 1 1 calc R
H18B H 0.1737 0.6677 0.8706 0.032 Uiso 1 1 calc R
C19 C 0.1470(2) 0.4901(3) 0.9511(2) 0.0209(8) Uani 1 1 d .
C20 C 0.1021(2) 0.4378(2) 0.9957(3) 0.0225(10) Uani 1 1 d .
C21 C 0.0515(3) 0.3852(3) 0.9599(3) 0.0366(12) Uani 1 1 d .
H21 H 0.0232 0.3494 0.9931 0.044 Uiso 1 1 calc R
C22 C 0.0435(3) 0.3864(4) 0.8735(3) 0.0451(13) Uani 1 1 d .
H22 H 0.0094 0.3506 0.8470 0.054 Uiso 1 1 calc R
C23 C 0.0850(3) 0.4394(3) 0.8257(3) 0.0479(15) Uani 1 1 d .
H23 H 0.0784 0.4406 0.7669 0.057 Uiso 1 1 calc R
C24 C 0.1366(2) 0.4911(3) 0.8643(2) 0.0344(11) Uani 1 1 d .
H24 H 0.1649 0.5271 0.8313 0.041 Uiso 1 1 calc R
H1 H 0.501(3) 0.3865(18) 1.1106(15) 0.041 Uiso 1 1 d D

loop_
_atom_site_aniso_label
_atom_site_aniso_U_11
_atom_site_aniso_U_22
_atom_site_aniso_U_33
_atom_site_aniso_U_23
_atom_site_aniso_U_13
_atom_site_aniso_U_12
Gd1 0.01151(10) 0.01483(10) 0.01564(11) 0.00274(10) 0.00215(7) -0.00032(8)
O1 0.0119(12) 0.0148(13) 0.0155(12) 0.0021(10) -0.0021(17) -0.0030(11)
O2 0.0304(16) 0.0195(15) 0.0129(14) -0.0009(12) 0.0024(12) -0.0072(13)
O3 0.0233(15) 0.0142(13) 0.0209(15) 0.0001(12) 0.0042(13) 0.0015(12)
O4 0.034(2) 0.0345(18) 0.0437(18) 0.0054(15) 0.0008(16) -0.0102(16)
O5 0.045(2) 0.051(2) 0.060(2) 0.0152(18) -0.022(2) 0.0087(19)
O6 0.0169(13) 0.0177(14) 0.0258(13) 0.0030(13) 0.0013(11) -0.0008(12)
O7 0.0208(15) 0.0157(14) 0.0242(15) 0.0039(11) -0.0031(12) 0.0011(12)
O8 0.0432(18) 0.0290(17) 0.0313(15) -0.0070(18) 0.0106(13) -0.0111(19)
O9 0.060(2) 0.036(2) 0.0412(19) 0.0043(17) 0.0071(18) -0.0077(18)
N1 0.034(2) 0.0208(19) 0.035(2) -0.0065(18) -0.0090(19) 0.0049(17)
N2 0.0251(19) 0.029(2) 0.030(2) -0.0010(18) 0.0070(17) -0.0086(15)
C1 0.0167(19) 0.0152(19) 0.017(2) -0.0004(17) 0.0042(15) -0.0032(16)
C2 0.024(2) 0.016(2) 0.013(2) 0.0002(17) -0.0005(17) 0.0038(17)
C3 0.0169(19) 0.019(2) 0.0180(19) 0.0003(17) -0.0019(16) 0.0051(18)
C4 0.052(3) 0.018(2) 0.027(3) -0.0045(18) 0.001(2) 0.002(2)
C5 0.069(3) 0.014(2) 0.026(2) -0.002(3) 0.000(2) -0.005(2)
C6 0.051(3) 0.018(2) 0.017(2) -0.0066(18) -0.001(2) 0.000(2)
C7 0.032(2) 0.015(2) 0.0079(19) -0.0014(16) 0.0066(17) -0.0052(18)
C8 0.032(2) 0.021(2) 0.017(2) -0.0023(17) 0.0001(18) -0.0029(19)
C9 0.047(3) 0.022(2) 0.018(2) 0.0011(19) 0.000(2) -0.002(2)
C10 0.052(3) 0.019(2) 0.023(2) 0.0023(19) 0.012(2) -0.006(2)
C11 0.032(3) 0.031(2) 0.021(2) -0.003(2) 0.011(2) -0.013(2)
C12 0.025(2) 0.023(2) 0.016(2) -0.0015(17) 0.0047(17) -0.0064(19)
C13 0.013(2) 0.027(2) 0.015(2) -0.0042(17) 0.0026(16) 0.0009(17)
C14 0.019(2) 0.023(2) 0.0136(19) 0.0047(17) 0.0064(16) 0.0056(18)
C15 0.017(2) 0.021(2) 0.0149(19) 0.0013(17) 0.0067(17) 0.0084(17)
C16 0.028(2) 0.016(2) 0.019(2) 0.0012(17) 0.0076(18) 0.0046(18)
C17 0.028(2) 0.026(2) 0.033(2) 0.011(2) 0.0086(19) 0.0184(19)
C18 0.015(2) 0.039(2) 0.027(2) 0.010(2) 0.0016(19) 0.0063(17)
C19 0.0148(18) 0.028(2) 0.0200(18) -0.0057(19) 0.0024(15) 0.0002(18)
C20 0.016(2) 0.030(2) 0.021(2) -0.0045(18) 0.0015(17) 0.0014(19)
C21 0.021(2) 0.043(3) 0.046(3) -0.010(2) 0.001(2) -0.009(2)
C22 0.029(3) 0.063(4) 0.044(3) -0.016(3) -0.007(2) -0.014(3)
C23 0.041(3) 0.075(4) 0.028(3) -0.016(3) -0.009(3) -0.004(3)
C24 0.029(2) 0.051(3) 0.023(2) 0.001(3) -0.0014(18) -0.006(2)

loop_
_atom_type_symbol
_atom_type_description
_atom_type_scat_dispersion_real
_atom_type_scat_dispersion_imag
_atom_type_scat_source
C C 0.0033 0.0016 'International Tables Vol C Tables 4.2.6.8 and 6.1.1.4'
H H 0.0000 0.0000 'International Tables Vol C Tables 4.2.6.8 and 6.1.1.4'
N N 0.0061 0.0033 'International Tables Vol C Tables 4.2.6.8 and 6.1.1.4'
O O 0.0106 0.0060 'International Tables Vol C Tables 4.2.6.8 and 6.1.1.4'
Gd Gd -0.1653 3.9035 'International Tables Vol C Tables 4.2.6.8 and 6.1.1.4'

loop_
_geom_angle_atom_site_label_1
_geom_angle_atom_site_label_2
_geom_angle_atom_site_label_3
_geom_angle
_geom_angle_site_symmetry_1
_geom_angle_site_symmetry_3
O6 Gd1 O2 81.76(10) . .
O6 Gd1 O3 107.48(9) . .
O2 Gd1 O3 74.95(9) . .
O6 Gd1 O1 141.98(9) . .
O2 Gd1 O1 83.28(9) . .
O3 Gd1 O1 101.99(9) . .
O6 Gd1 O1 89.37(8) . 2_567
O2 Gd1 O1 132.80(9) . 2_567
O3 Gd1 O1 150.37(9) . 2_567
O1 Gd1 O1 75.79(9) . 2_567
O6 Gd1 O7 74.26(9) . .
O2 Gd1 O7 143.31(9) . .
O3 Gd1 O7 86.13(9) . .
O1 Gd1 O7 132.00(9) . .
O1 Gd1 O7 74.98(9) 2_567 .
O6 Gd1 O1 141.16(9) . 3_665
O2 Gd1 O1 134.96(9) . 3_665
O3 Gd1 O1 77.80(8) . 3_665
O1 Gd1 O1 68.15(9) . 3_665
O1 Gd1 O1 74.00(9) 2_567 3_665
O7 Gd1 O1 67.65(9) . 3_665
O6 Gd1 O7 76.56(9) . 4_657
O2 Gd1 O7 73.22(8) . 4_657
O3 Gd1 O7 146.94(8) . 4_657
O1 Gd1 O7 65.68(8) . 4_657
O1 Gd1 O7 59.65(8) 2_567 4_657
O7 Gd1 O7 125.49(3) . 4_657
O1 Gd1 O7 120.24(7) 3_665 4_657
O6 Gd1 Gd1 108.88(6) . 2_567
O2 Gd1 Gd1 163.66(7) . 2_567
O3 Gd1 Gd1 111.97(7) . 2_567
O1 Gd1 Gd1 80.79(6) . 2_567
O1 Gd1 Gd1 38.45(6) 2_567 2_567
O7 Gd1 Gd1 53.03(6) . 2_567
O1 Gd1 Gd1 39.69(5) 3_665 2_567
O7 Gd1 Gd1 96.73(5) 4_657 2_567
O6 Gd1 Gd1 110.29(6) . 4_657
O2 Gd1 Gd1 100.00(7) . 4_657
O3 Gd1 Gd1 140.70(7) . 4_657
O1 Gd1 Gd1 39.24(5) . 4_657
O1 Gd1 Gd1 40.82(6) 2_567 4_657
O7 Gd1 Gd1 114.10(6) . 4_657
O1 Gd1 Gd1 79.66(5) 3_665 4_657
O7 Gd1 Gd1 40.65(5) 4_657 4_657
Gd1 Gd1 Gd1 65.019(9) 2_567 4_657
O6 Gd1 Gd1 163.79(6) . 3_665
O2 Gd1 Gd1 109.72(7) . 3_665
O3 Gd1 Gd1 86.98(7) . 3_665
O1 Gd1 Gd1 34.97(6) . 3_665
O1 Gd1 Gd1 74.44(5) 2_567 3_665
O7 Gd1 Gd1 100.14(6) . 3_665
O1 Gd1 Gd1 33.39(6) 3_665 3_665
O7 Gd1 Gd1 95.43(5) 4_657 3_665
Gd1 Gd1 Gd1 57.491(5) 2_567 3_665
Gd1 Gd1 Gd1 57.491(4) 4_657 3_665
Gd1 O1 Gd1 102.31(9) . 4_657
Gd1 O1 Gd1 111.64(9) . 3_665
Gd1 O1 Gd1 99.49(9) 4_657 3_665
Gd1 O1 H1 110(3) . .
Gd1 O1 H1 122(2) 4_657 .
Gd1 O1 H1 111(4) 3_665 .
C1 O2 Gd1 135.3(2) . .
C3 O3 Gd1 132.6(2) . .
C13 O6 Gd1 135.4(2) . .
C15 O7 Gd1 130.6(2) . .
C15 O7 Gd1 119.1(2) . 2_567
Gd1 O7 Gd1 86.32(8) . 2_567
O4 N1 O5 123.7(4) . .
O4 N1 C8 118.9(4) . .
O5 N1 C8 117.3(4) . .
O8 N2 O9 124.0(4) . .
O8 N2 C20 117.9(4) . .
O9 N2 C20 118.1(4) . .
O2 C1 C2 124.9(4) . .
O2 C1 C7 115.3(3) . .
C2 C1 C7 119.8(3) . .
C1 C2 C3 123.5(4) . .
C1 C2 C6 125.6(4) . .
C3 C2 C6 110.9(4) . .
O3 C3 C2 128.1(4) . .
O3 C3 C4 122.1(3) . .
C2 C3 C4 109.8(3) . .
C3 C4 C5 103.8(3) . .
C3 C4 H4A 111.0 . .
C5 C4 H4A 111.0 . .
C3 C4 H4B 111.0 . .
C5 C4 H4B 111.0 . .
H4A C4 H4B 109.0 . .
C4 C5 C6 105.9(4) . .
C4 C5 H5A 110.6 . .
C6 C5 H5A 110.6 . .
C4 C5 H5B 110.6 . .
C6 C5 H5B 110.6 . .
H5A C5 H5B 108.7 . .
C2 C6 C5 103.5(4) . .
C2 C6 H6A 111.1 . .
C5 C6 H6A 111.1 . .
C2 C6 H6B 111.1 . .
C5 C6 H6B 111.1 . .
H6A C6 H6B 109.0 . .
C8 C7 C12 117.5(4) . .
C8 C7 C1 123.2(4) . .
C12 C7 C1 119.3(4) . .
C9 C8 C7 122.8(4) . .
C9 C8 N1 117.7(4) . .
C7 C8 N1 119.4(4) . .
C8 C9 C10 118.5(4) . .
C8 C9 H9 120.7 . .
C10 C9 H9 120.7 . .
C11 C10 C9 119.9(4) . .
C11 C10 H10 120.0 . .
C9 C10 H10 120.0 . .
C10 C11 C12 120.5(4) . .
C10 C11 H11 119.8 . .
C12 C11 H11 119.8 . .
C7 C12 C11 120.6(4) . .
C7 C12 H12 119.7 . .
C11 C12 H12 119.7 . .
O6 C13 C14 124.1(4) . .
O6 C13 C19 112.6(3) . .
C14 C13 C19 123.3(4) . .
C13 C14 C15 123.3(4) . .
C13 C14 C18 126.8(4) . .
C15 C14 C18 109.7(4) . .
O7 C15 C14 128.7(4) . .
O7 C15 C16 120.9(4) . .
C14 C15 C16 110.4(3) . .
C15 C16 C17 103.9(3) . .
C15 C16 H16A 111.0 . .
C17 C16 H16A 111.0 . .
C15 C16 H16B 111.0 . .
C17 C16 H16B 111.0 . .
H16A C16 H16B 109.0 . .
C16 C17 C18 105.6(3) . .
C16 C17 H17A 110.6 . .
C18 C17 H17A 110.6 . .
C16 C17 H17B 110.6 . .
C18 C17 H17B 110.6 . .
H17A C17 H17B 108.7 . .
C14 C18 C17 103.0(3) . .
C14 C18 H18A 111.2 . .
C17 C18 H18A 111.2 . .
C14 C18 H18B 111.2 . .
C17 C18 H18B 111.2 . .
H18A C18 H18B 109.1 . .
C20 C19 C24 116.6(4) . .
C20 C19 C13 123.2(3) . .
C24 C19 C13 119.4(4) . .
C21 C20 C19 124.3(4) . .
C21 C20 N2 116.4(4) . .
C19 C20 N2 119.4(3) . .
C20 C21 C22 117.9(5) . .
C20 C21 H21 121.1 . .
C22 C21 H21 121.1 . .
C23 C22 C21 120.4(5) . .
C23 C22 H22 119.8 . .
C21 C22 H22 119.8 . .
C22 C23 C24 120.0(5) . .
C22 C23 H23 120.0 . .
C24 C23 H23 120.0 . .
C23 C24 C19 120.7(5) . .
C23 C24 H24 119.6 . .
C19 C24 H24 119.6 . .

loop_
_geom_bond_atom_site_label_1
_geom_bond_atom_site_label_2
_geom_bond_distance
_geom_bond_site_symmetry_2
Gd1 O6 2.288(2) .
Gd1 O2 2.316(3) .
Gd1 O3 2.333(3) .
Gd1 O1 2.344(3) .
Gd1 O1 2.385(2) 2_567
Gd1 O7 2.404(3) .
Gd1 O1 2.441(3) 3_665
Gd1 O7 2.949(3) 4_657
Gd1 Gd1 3.6830(5) 2_567
Gd1 Gd1 3.6830(5) 4_657
Gd1 Gd1 3.9588(7) 3_665
O1 Gd1 2.385(2) 4_657
O1 Gd1 2.441(3) 3_665
O1 H1 0.909(9) .
O2 C1 1.278(5) .
O3 C3 1.264(5) .
O4 N1 1.227(5) .
O5 N1 1.234(5) .
O6 C13 1.299(5) .
O7 C15 1.265(5) .
O7 Gd1 2.949(3) 2_567
O8 N2 1.227(5) .
O9 N2 1.241(5) .
N1 C8 1.470(6) .
N2 C20 1.469(6) .
C1 C2 1.390(5) .
C1 C7 1.509(5) .
C2 C3 1.406(6) .
C2 C6 1.507(6) .
C3 C4 1.508(6) .
C4 C5 1.534(6) .
C4 H4A 0.9900 .
C4 H4B 0.9900 .
C5 C6 1.543(6) .
C5 H5A 0.9900 .
C5 H5B 0.9900 .
C6 H6A 0.9900 .
C6 H6B 0.9900 .
C7 C8 1.391(6) .
C7 C12 1.398(6) .
C8 C9 1.385(6) .
C9 C10 1.401(7) .
C9 H9 0.9500 .
C10 C11 1.379(7) .
C10 H10 0.9500 .
C11 C12 1.399(6) .
C11 H11 0.9500 .
C12 H12 0.9500 .
C13 C14 1.392(6) .
C13 C19 1.496(6) .
C14 C15 1.394(6) .
C14 C18 1.526(5) .
C15 C16 1.518(5) .
C16 C17 1.523(6) .
C16 H16A 0.9900 .
C16 H16B 0.9900 .
C17 C18 1.538(7) .
C17 H17A 0.9900 .
C17 H17B 0.9900 .
C18 H18A 0.9900 .
C18 H18B 0.9900 .
C19 C20 1.384(6) .
C19 C24 1.402(5) .
C20 C21 1.380(6) .
C21 C22 1.390(7) .
C21 H21 0.9500 .
C22 C23 1.389(8) .
C22 H22 0.9500 .
C23 C24 1.401(7) .
C23 H23 0.9500 .
C24 H24 0.9500 .

loop_
_geom_hbond_atom_site_label_D
_geom_hbond_atom_site_label_H
_geom_hbond_atom_site_label_A
_geom_hbond_distance_DH
_geom_hbond_distance_HA
_geom_hbond_distance_DA
_geom_hbond_angle_DHA
O1 H1 O4 0.909(9) 2.646(9) 3.532(4) 165(3)
